data_1511063
loop_
_publ_author_name
'Lundstroem, T.'
'Aronsson, B.'
'Engstroem, I.'

_publ_section_title
;
 Some aspects of the crystal chemistry of borides, carbo-borides and
 silicides if the transition metals
;
_journal_name_full
;
Anisotropy in single-crystal refractory compounds, Proceedings of an
 international symposium
;
_journal_page_first 3
_journal_page_last 22
_journal_volume 1
_journal_year 1968
_chemical_formula_sum 'B Co2'
_chemical_name_systematic 'Co2 B'
_space_group_IT_number 140
_symmetry_space_group_name_Hall '-I 4 2c'
_symmetry_space_group_name_H-M 'I 4/m c m'
_cell_angle_alpha 90
_cell_angle_beta 90
_cell_angle_gamma 90
_cell_formula_units_Z 4
_cell_length_a 5.016
_cell_length_b 5.016
_cell_length_c 4.22
_cell_volume 106.176
_citation_journal_id_ASTM ASCRCL
_cod_data_source_file boron0-1_155.cif
_cod_data_source_block B1Co2
_cod_original_cell_volume 106.1763
_cod_original_formula_sum 'B1 Co2'
_cod_database_code 1511063

loop_
_symmetry_equiv_pos_as_xyz
x,y,z
-y,x,z
-x,-y,z
y,-x,z
x,-y,-z+1/2
y,x,-z+1/2
-x,y,-z+1/2
-y,-x,-z+1/2
-x,-y,-z
y,-x,-z
x,y,-z
-y,x,-z
-x,y,z-1/2
-y,-x,z-1/2
x,-y,z-1/2
y,x,z-1/2
x+1/2,y+1/2,z+1/2
-y+1/2,x+1/2,z+1/2
-x+1/2,-y+1/2,z+1/2
y+1/2,-x+1/2,z+1/2
x+1/2,-y+1/2,-z+1
y+1/2,x+1/2,-z+1
-x+1/2,y+1/2,-z+1
-y+1/2,-x+1/2,-z+1
-x+1/2,-y+1/2,-z+1/2
y+1/2,-x+1/2,-z+1/2
x+1/2,y+1/2,-z+1/2
-y+1/2,x+1/2,-z+1/2
-x+1/2,y+1/2,z
-y+1/2,-x+1/2,z
x+1/2,-y+1/2,z
y+1/2,x+1/2,z

loop_
_atom_site_label
_atom_site_type_symbol
_atom_site_fract_x
_atom_site_fract_y
_atom_site_fract_z
_atom_site_occupancy
_atom_site_U_iso_or_equiv
Co1 Co 0.1663 0.6663 0 1 0.0
B1 B 0 0 0.25 1 0.0
